data_1506276
loop_
_publ_author_name
'Banwell, Martin G.'
'Phillis, Andrew T.'
'Willis, Anthony C.'

_publ_section_title
;
 Exploitation of cyclopropane ring-cleavage reactions for the rapid
 assembly of tetracyclic frameworks related to gibberellins.
;
_journal_issue 23
_journal_name_full 'Organic letters'
_journal_page_first 5341
_journal_page_last 5344
_journal_paper_doi 10.1021/ol062224d
_journal_volume 8
_journal_year 2006
_chemical_compound_source
;
local
;
_chemical_formula_moiety ' C16 H20 Cl4 O '
_chemical_formula_sum 'C16 H20 Cl4 O'
_chemical_formula_weight 370.14
_chemical_name_systematic
;
?
;
_space_group_IT_number 14
_symmetry_cell_setting monoclinic
_symmetry_space_group_name_Hall '-P 2yn'
_symmetry_space_group_name_H-M 'P 1 21/n 1'
_atom_sites_solution_hydrogens geom
_atom_sites_solution_primary direct
_audit_creation_date 05-29-09
_audit_creation_method CRYSTALS_ver_12-03-99
_audit_update_record
;
2005-09-29 - Report on C16 H20 Cl4 O
              by Anthony C. Willis
              for  Andrew Phillis and Martin Banwell

2005-09-29 - passes checkcif tests with no warnings

;
_cell_angle_alpha 90
_cell_angle_beta 114.5602(11)
_cell_angle_gamma 90
_cell_formula_units_Z 4
_cell_length_a 12.3111(2)
_cell_length_b 10.7924(2)
_cell_length_c 14.0030(2)
_cell_measurement_reflns_used 25438
_cell_measurement_temperature 200
_cell_measurement_theta_max 27
_cell_measurement_theta_min 3
_cell_volume 1692.20(5)
_computing_cell_refinement
;
  Denzo/Scalepack (Otwinowski & Minor, 1996)
;
_computing_data_collection
;
  COLLECT (Nonius BV, 1997)
;
_computing_data_reduction
;
  Denzo/Scalepack (Otwinowski & Minor, 1996)
;
_computing_molecular_graphics
;
ORTEP-II (Johnson 1976) in teXsan (MSC, 1992-1997)
;
_computing_publication_material
;
  CRYSTALS (Watkin et al 2003)
;
_computing_structure_refinement
;
  CRYSTALS (Watkin et al 2003)
;
_computing_structure_solution
;
  SIR92 (Altomare et al, 1994)
;
_diffrn_ambient_temperature 200
_diffrn_measured_fraction_theta_full 0.999
_diffrn_measured_fraction_theta_max 0.999
_diffrn_measurement_device_type
;
Nonius Kappa CCD
;
_diffrn_measurement_method ' \f and \w scans with CCD '
_diffrn_radiation_monochromator graphite
_diffrn_radiation_type 'Mo K\a'
_diffrn_radiation_wavelength 0.71073
_diffrn_reflns_av_R_equivalents 0.05
_diffrn_reflns_limit_h_max 15
_diffrn_reflns_limit_h_min -15
_diffrn_reflns_limit_k_max 14
_diffrn_reflns_limit_k_min -14
_diffrn_reflns_limit_l_max 18
_diffrn_reflns_limit_l_min -18
_diffrn_reflns_number 36692
_diffrn_reflns_theta_full 27.501
_diffrn_reflns_theta_max 27.5
_diffrn_reflns_theta_min 2.621
_diffrn_standards_decay_% 0.00
_diffrn_standards_interval_count 0
_diffrn_standards_interval_time 0
_diffrn_standards_number 0
_exptl_absorpt_coefficient_mu 0.695
_exptl_absorpt_correction_T_max 0.955
_exptl_absorpt_correction_T_min 0.828
_exptl_absorpt_correction_type integration
_exptl_absorpt_process_details
;
via Gaussian method (Coppens, 1970) implemented in maXus (2000)
;
_exptl_crystal_colour ' colourless '
_exptl_crystal_density_diffrn 1.453
_exptl_crystal_density_meas ?
_exptl_crystal_description ' plate '
_exptl_crystal_F_000 768
_exptl_crystal_size_max 0.42
_exptl_crystal_size_mid 0.25
_exptl_crystal_size_min 0.07
_refine_diff_density_max 0.35
_refine_diff_density_min -0.28
_refine_ls_extinction_method None
_refine_ls_goodness_of_fit_ref 1.0835
_refine_ls_hydrogen_treatment refxyz
_refine_ls_matrix_type full
_refine_ls_number_parameters 250
_refine_ls_number_reflns 2656
_refine_ls_number_restraints 0
_refine_ls_R_factor_all 0.0395
_refine_ls_R_factor_gt 0.0249
_refine_ls_shift/su_max 0.002358
_refine_ls_structure_factor_coef F
_refine_ls_weighting_details
;
  Method, part 1, Chebychev polynomial, (Watkin, 1994, Prince, 1982)
  [weight] = 1.0/[A~0~*T~0~(x)+A~1~*T~1~(x) ... +A~n-1~]*T~n-1~(x)]
  where A~i~ are the Chebychev coefficients listed below and x= Fcalc/Fmax
  Method = Robust Weighting (Prince, 1982)
  W = [weight] * [1-(deltaF/6*sigmaF)^2^]^2^
  A~i~ are:
  0.840 0.335 0.593
;
_refine_ls_weighting_scheme calc
_refine_ls_wR_factor_all 0.0354
_refine_ls_wR_factor_gt 0.0300
_refine_ls_wR_factor_ref 0.0300
_reflns_limit_h_max 14
_reflns_limit_h_min -15
_reflns_limit_k_max 14
_reflns_limit_k_min 0
_reflns_limit_l_max 18
_reflns_limit_l_min 0
_reflns_number_gt 2656
_reflns_number_total 3874
_reflns_threshold_expression I>3u(I)
_cod_data_source_file ol062224dsi20060907_092121.cif
_cod_data_source_block ban0515
_cod_depositor_comments
;
The following automatic conversions were performed:

'_symmetry_cell_setting' value 'Monoclinic' changed to 'monoclinic'
according to /home/saulius/struct/CIF-dictionaries/cif_core.dic
dictionary named 'cif_core.dic' version 2.4.1 from 2010-06-29.

Automatic conversion script
Id: cif_fix_values 1715 2011-07-08 13:25:40Z adriana 

The following automatic conversions were performed:

'_exptl_crystal_density_meas' value 'not measured' was changed to '?'
- the value is perceived as not measured.

Automatic conversion script
Id: cif_fix_values 3008 2015-01-20 13:52:24Z robertas 
;
_cod_original_sg_symbol_Hall '-P 2yn '
_cod_original_sg_symbol_H-M 'P 1 21/n 1 '
_cod_original_formula_sum ' C16 H20 Cl4 O '
_cod_database_code 1506276

loop_
_symmetry_equiv_pos_as_xyz
x,y,z
-x,-y,-z
-x+1/2,y+1/2,-z+1/2
x+1/2,-y+1/2,z+1/2

loop_
_atom_site_label
_atom_site_type_symbol
_atom_site_fract_x
_atom_site_fract_y
_atom_site_fract_z
_atom_site_U_iso_or_equiv
_atom_site_occupancy
_atom_site_adp_type
Cl16 Cl 1.06074(4) 0.69549(4) 0.64343(3) 0.0446 1.0000 Uani
Cl17 Cl 0.84927(4) 0.55479(4) 0.60980(3) 0.0414 1.0000 Uani
Cl20 Cl 0.58300(4) 0.76235(4) 0.59402(3) 0.0407 1.0000 Uani
Cl21 Cl 0.32935(4) 0.73394(4) 0.46357(5) 0.0521 1.0000 Uani
O18 O 0.40054(10) 0.66185(11) 0.29085(9) 0.0369 1.0000 Uani
C1 C 0.47080(14) 0.76206(14) 0.46531(13) 0.0326 1.0000 Uani
C2 C 0.47956(13) 0.85275(14) 0.38676(12) 0.0292 1.0000 Uani
C3 C 0.58256(13) 0.94208(14) 0.41742(13) 0.0297 1.0000 Uani
C4 C 0.69916(12) 0.88114(13) 0.43906(11) 0.0256 1.0000 Uani
C5 C 0.81428(13) 0.95269(14) 0.47559(13) 0.0309 1.0000 Uani
C6 C 0.89668(13) 0.86236(14) 0.45198(12) 0.0295 1.0000 Uani
C7 C 0.88515(15) 0.88556(17) 0.34018(14) 0.0366 1.0000 Uani
C8 C 0.93051(18) 0.7787(2) 0.29555(16) 0.0459 1.0000 Uani
C9 C 0.86118(16) 0.66195(18) 0.29438(13) 0.0393 1.0000 Uani
C10 C 0.87780(14) 0.62669(15) 0.40466(12) 0.0319 1.0000 Uani
C11 C 0.84904(12) 0.73164(13) 0.46443(11) 0.0260 1.0000 Uani
C12 C 0.71589(12) 0.76034(13) 0.43018(10) 0.0241 1.0000 Uani
C13 C 0.61884(13) 0.66468(13) 0.39332(12) 0.0271 1.0000 Uani
C14 C 0.49684(12) 0.71595(14) 0.37406(12) 0.0279 1.0000 Uani
C15 C 0.90052(13) 0.70064(15) 0.58301(12) 0.0315 1.0000 Uani
C19 C 0.38918(18) 0.53155(18) 0.30452(19) 0.0463 1.0000 Uani
H21 H 0.4045(17) 0.8813(18) 0.3382(15) 0.0358 1.0000 Uiso
H31 H 0.5902(16) 0.9845(18) 0.4813(15) 0.0371 1.0000 Uiso
H32 H 0.5632(17) 1.0013(18) 0.3605(15) 0.0371 1.0000 Uiso
H51 H 0.8450(16) 0.9725(18) 0.5512(15) 0.0374 1.0000 Uiso
H52 H 0.8067(16) 1.0321(19) 0.4390(14) 0.0374 1.0000 Uiso
H61 H 0.9823(17) 0.8695(17) 0.5014(15) 0.0347 1.0000 Uiso
H71 H 0.9247(18) 0.960(2) 0.3384(16) 0.0453 1.0000 Uiso
H72 H 0.8018(19) 0.898(2) 0.2934(16) 0.0453 1.0000 Uiso
H81 H 1.017(2) 0.764(2) 0.3413(19) 0.0586 1.0000 Uiso
H82 H 0.921(2) 0.801(2) 0.225(2) 0.0586 1.0000 Uiso
H91 H 0.8832(18) 0.591(2) 0.2647(16) 0.0474 1.0000 Uiso
H92 H 0.7758(19) 0.674(2) 0.2475(17) 0.0474 1.0000 Uiso
H101 H 0.9582(17) 0.6027(18) 0.4430(15) 0.0372 1.0000 Uiso
H102 H 0.8340(17) 0.5533(19) 0.4047(15) 0.0372 1.0000 Uiso
H131 H 0.6382(16) 0.5981(18) 0.4409(14) 0.0327 1.0000 Uiso
H132 H 0.6130(16) 0.6309(17) 0.3255(14) 0.0327 1.0000 Uiso
H151 H 0.8784(17) 0.7602(18) 0.6209(14) 0.0361 1.0000 Uiso
H191 H 0.319(2) 0.505(2) 0.2506(19) 0.0571 1.0000 Uiso
H192 H 0.391(2) 0.513(2) 0.3719(19) 0.0571 1.0000 Uiso
H193 H 0.452(2) 0.485(2) 0.2989(18) 0.0571 1.0000 Uiso

loop_
_atom_site_aniso_label
_atom_site_aniso_U_11
_atom_site_aniso_U_22
_atom_site_aniso_U_33
_atom_site_aniso_U_23
_atom_site_aniso_U_13
_atom_site_aniso_U_12
Cl16 0.03019(19) 0.0511(3) 0.0398(2) -0.00373(18) 0.00187(15) 0.00394(17)
Cl17 0.0431(2) 0.0394(2) 0.0394(2) 0.00967(16) 0.01481(17) 0.00384(17)
Cl20 0.0570(2) 0.0357(2) 0.0373(2) 0.00513(15) 0.02735(18) 0.00457(17)
Cl21 0.0491(2) 0.0458(2) 0.0841(3) -0.0050(2) 0.0502(3) -0.0083(2)
O18 0.0285(5) 0.0363(6) 0.0432(6) -0.0012(5) 0.0122(5) -0.0075(5)
C1 0.0322(7) 0.0302(7) 0.0442(8) 0.0030(6) 0.0246(7) -0.0001(6)
C2 0.0255(7) 0.0279(7) 0.0378(8) 0.0057(6) 0.0169(6) 0.0043(6)
C3 0.0305(7) 0.0240(7) 0.0398(8) 0.0047(6) 0.0196(6) 0.0028(6)
C4 0.0268(7) 0.0240(7) 0.0294(7) 0.0002(5) 0.0150(5) -0.0012(5)
C5 0.0311(7) 0.0258(7) 0.0384(8) -0.0044(6) 0.0170(6) -0.0031(6)
C6 0.0244(7) 0.0318(7) 0.0331(7) -0.0033(6) 0.0129(6) -0.0037(6)
C7 0.0340(8) 0.0409(9) 0.0401(9) 0.0005(7) 0.0207(7) -0.0062(7)
C8 0.0445(10) 0.0604(12) 0.0435(9) -0.0018(8) 0.0289(8) -0.0002(9)
C9 0.0399(9) 0.0465(10) 0.0339(8) -0.0081(7) 0.0177(7) 0.0055(7)
C10 0.0274(7) 0.0342(8) 0.0340(8) -0.0058(6) 0.0124(6) 0.0053(6)
C11 0.0228(6) 0.0273(7) 0.0279(7) -0.0032(5) 0.0104(5) 0.0001(5)
C12 0.0227(6) 0.0255(7) 0.0252(6) -0.0013(5) 0.0109(5) -0.0001(5)
C13 0.0271(7) 0.0235(7) 0.0319(7) -0.0005(6) 0.0135(6) -0.0003(5)
C14 0.0246(6) 0.0273(7) 0.0339(7) 0.0007(5) 0.0142(6) -0.0017(5)
C15 0.0281(7) 0.0335(8) 0.0304(7) -0.0018(6) 0.0097(6) 0.0038(6)
C19 0.0424(10) 0.0372(9) 0.0629(12) -0.0088(8) 0.0254(9) -0.0146(8)

loop_
_atom_type_symbol
_atom_type_scat_dispersion_real
_atom_type_scat_dispersion_imag
_atom_type_scat_Cromer_Mann_a1
_atom_type_scat_Cromer_Mann_b1
_atom_type_scat_Cromer_Mann_a2
_atom_type_scat_Cromer_Mann_b2
_atom_type_scat_Cromer_Mann_a3
_atom_type_scat_Cromer_Mann_b3
_atom_type_scat_Cromer_Mann_a4
_atom_type_scat_Cromer_Mann_b4
_atom_type_scat_Cromer_Mann_c
_atom_type_scat_source
'C   ' 0.0033 0.0016 2.3100 20.8439 1.0200 10.2075 1.5886 0.5687 0.8650 51.6512 0.2156 International_Tables_Vol_IV_Table_2.2B
'H   ' 0.0000 0.0000 0.4930 10.5109 0.3229 26.1257 0.1402 3.1424 0.0408 57.7998 0.0030 International_Tables_Vol_IV_Table_2.2B
'Cl  ' 0.1484 0.1585 11.4604 0.0104 7.1964 1.1662 6.2556 18.5194 1.6455 47.7784 -9.5574 International_Tables_Vol_IV_Table_2.2B
'O   ' 0.0106 0.0060 3.0485 13.2771 2.2868 5.7011 1.5463 0.3239 0.8670 32.9089 0.2508 International_Tables_Vol_IV_Table_2.2B

loop_
_exptl_crystal_face_index_h
_exptl_crystal_face_index_k
_exptl_crystal_face_index_l
_exptl_crystal_face_perp_dist
1 0 1 0.010
-1 0 -1 0.060
2 3 -2 0.130
1 -1 -1 0.227
-1 1 1 0.192
-1 0 1 0.105
5 1 7 0.010
-2 -3 2 0.120

loop_
_geom_angle_atom_site_label_1
_geom_angle_atom_site_label_2
_geom_angle_atom_site_label_3
_geom_angle
_geom_angle_publ_flag
C14 O18 C19 113.22(13) yes
Cl21 C1 Cl20 111.50(8) yes
Cl21 C1 C2 118.18(11) yes
Cl20 C1 C2 118.85(11) yes
Cl21 C1 C14 118.97(11) yes
Cl20 C1 C14 120.72(11) yes
C2 C1 C14 59.81(10) yes
C1 C2 C3 120.93(14) yes
C1 C2 C14 60.59(10) yes
C3 C2 C14 121.02(12) yes
C1 C2 H21 113.1(12) no
C3 C2 H21 116.9(12) no
C14 C2 H21 112.2(12) no
C2 C3 C4 113.63(12) yes
C2 C3 H31 108.1(11) no
C4 C3 H31 107.6(11) no
C2 C3 H32 107.3(11) no
C4 C3 H32 110.1(11) no
H31 C3 H32 110.0(16) no
C3 C4 C5 122.27(13) yes
C3 C4 C12 125.81(13) yes
C5 C4 C12 111.92(13) yes
C4 C5 C6 102.34(12) yes
C4 C5 H51 111.3(11) no
C6 C5 H51 112.0(11) no
C4 C5 H52 113.5(11) no
C6 C5 H52 111.6(11) no
H51 C5 H52 106.3(16) no
C5 C6 C7 109.06(13) yes
C5 C6 C11 103.66(11) yes
C7 C6 C11 112.40(12) yes
C5 C6 H61 113.8(11) no
C7 C6 H61 108.7(11) no
C11 C6 H61 109.3(11) no
C6 C7 C8 113.63(15) yes
C6 C7 H71 109.6(12) no
C8 C7 H71 110.7(13) no
C6 C7 H72 109.6(12) no
C8 C7 H72 107.0(13) no
H71 C7 H72 106.0(17) no
C7 C8 C9 109.41(14) yes
C7 C8 H81 109.4(14) no
C9 C8 H81 108.7(13) no
C7 C8 H82 108.3(14) no
C9 C8 H82 111.4(14) no
H81 C8 H82 109.6(20) no
C8 C9 C10 111.06(14) yes
C8 C9 H91 113.8(12) no
C10 C9 H91 107.4(12) no
C8 C9 H92 109.4(12) no
C10 C9 H92 111.4(12) no
H91 C9 H92 103.5(17) no
C9 C10 C11 113.91(14) yes
C9 C10 H101 108.3(12) no
C11 C10 H101 108.5(12) no
C9 C10 H102 111.7(12) no
C11 C10 H102 110.6(12) no
H101 C10 H102 103.3(16) no
C10 C11 C6 114.99(12) yes
C10 C11 C12 115.89(12) yes
C6 C11 C12 100.61(11) yes
C10 C11 C15 109.94(12) yes
C6 C11 C15 108.00(11) yes
C12 C11 C15 106.65(11) yes
C11 C12 C4 110.74(12) yes
C11 C12 C13 124.27(12) yes
C4 C12 C13 124.99(13) yes
C12 C13 C14 113.50(12) yes
C12 C13 H131 110.6(11) no
C14 C13 H131 110.2(11) no
C12 C13 H132 108.3(10) no
C14 C13 H132 106.9(10) no
H131 C13 H132 107.1(15) no
C1 C14 C13 120.53(13) yes
C1 C14 C2 59.60(10) yes
C13 C14 C2 120.85(12) yes
C1 C14 O18 115.71(12) yes
C13 C14 O18 115.46(12) yes
C2 C14 O18 113.17(12) yes
C11 C15 Cl16 113.08(11) yes
C11 C15 Cl17 113.05(10) yes
Cl16 C15 Cl17 106.71(8) yes
C11 C15 H151 111.8(11) no
Cl16 C15 H151 105.9(11) no
Cl17 C15 H151 105.7(11) no
O18 C19 H191 107.6(15) no
O18 C19 H192 112.1(15) no
H191 C19 H192 112(2) no
O18 C19 H193 112.3(14) no
H191 C19 H193 107(2) no
H192 C19 H193 106.5(20) no

loop_
_geom_bond_atom_site_label_1
_geom_bond_atom_site_label_2
_geom_bond_distance
_geom_bond_publ_flag
Cl16 C15 1.7951(15) yes
Cl17 C15 1.7925(16) yes
Cl20 C1 1.7569(18) yes
Cl21 C1 1.7578(15) yes
O18 C14 1.3986(18) yes
O18 C19 1.434(2) yes
C1 C2 1.509(2) yes
C1 C14 1.524(2) yes
C2 C3 1.506(2) yes
C2 C14 1.513(2) yes
C2 H21 0.943(19) no
C3 C4 1.491(2) yes
C3 H31 0.97(2) no
C3 H32 0.97(2) no
C4 C5 1.505(2) yes
C4 C12 1.334(2) yes
C5 C6 1.539(2) yes
C5 H51 0.99(2) no
C5 H52 0.98(2) no
C6 C7 1.533(2) yes
C6 C11 1.565(2) yes
C6 H61 0.994(19) no
C7 C8 1.524(3) yes
C7 H71 0.95(2) no
C7 H72 0.97(2) no
C8 C9 1.518(3) yes
C8 H81 1.00(3) no
C8 H82 0.97(2) no
C9 C10 1.519(2) yes
C9 H91 0.96(2) no
C9 H92 0.99(2) no
C10 C11 1.535(2) yes
C10 H101 0.945(19) no
C10 H102 0.96(2) no
C11 C12 1.5360(18) yes
C11 C15 1.548(2) yes
C12 C13 1.4990(19) yes
C13 C14 1.5160(19) yes
C13 H131 0.941(19) no
C13 H132 0.992(19) no
C15 H151 0.943(19) no
C19 H191 0.93(2) no
C19 H192 0.96(3) no
C19 H193 0.95(2) no

loop_
_geom_contact_atom_site_label_1
_geom_contact_atom_site_label_2
_geom_contact_distance
_geom_contact_site_symmetry_2
_geom_contact_publ_flag
Cl16 C13 3.599(2) 4_565 no
Cl20 C19 3.434(2) 2_666 no
O18 C15 3.267(2) 4_464 no

loop_
_geom_torsion_atom_site_label_1
_geom_torsion_atom_site_label_2
_geom_torsion_atom_site_label_3
_geom_torsion_atom_site_label_4
_geom_torsion
_geom_torsion_publ_flag
Cl16 C15 C11 C6 -60.6(2) no
Cl16 C15 C11 C10 65.6(1) no
Cl16 C15 C11 C12 -168.0(1) no
Cl17 C15 C11 C6 178.0(1) no
Cl17 C15 C11 C10 -55.8(2) no
Cl17 C15 C11 C12 70.6(1) no
Cl20 C1 C2 C3 0.2(2) no
Cl20 C1 C2 C14 110.8(1) no
Cl20 C1 C14 O18 149.4(1) no
Cl20 C1 C14 C2 -107.7(1) no
Cl20 C1 C14 C13 2.4(2) no
Cl21 C1 C2 C3 140.5(1) no
Cl21 C1 C2 C14 -108.9(1) no
Cl21 C1 C14 O18 4.7(2) no
Cl21 C1 C14 C2 107.6(1) no
Cl21 C1 C14 C13 -142.3(1) no
O18 C14 C1 C2 -102.9(1) no
O18 C14 C2 C1 107.2(2) no
O18 C14 C2 C3 -142.3(2) no
O18 C14 C13 C12 145.4(1) no
C1 C2 C3 C4 68.7(2) no
C1 C2 C14 C13 -109.6(2) no
C1 C14 O18 C19 -88.0(2) no
C1 C14 C2 C3 110.5(2) no
C1 C14 C13 C12 -67.6(2) no
C2 C1 C14 C13 110.1(2) no
C2 C3 C4 C5 -177.2(2) no
C2 C3 C4 C12 2.1(2) no
C2 C14 O18 C19 -154.1(2) no
C2 C14 C13 C12 3.0(2) no
C3 C2 C1 C14 -110.6(2) no
C3 C2 C14 C13 0.8(2) no
C3 C4 C5 C6 -162.2(1) no
C3 C4 C12 C11 -177.2(2) no
C3 C4 C12 C13 2.0(3) no
C4 C3 C2 C14 -3.4(2) no
C4 C5 C6 C7 89.5(1) no
C4 C5 C6 C11 -30.4(1) no
C4 C12 C11 C6 -21.3(2) no
C4 C12 C11 C10 -146.0(1) no
C4 C12 C11 C15 91.3(2) no
C4 C12 C13 C14 -4.6(2) no
C5 C4 C12 C11 2.2(2) no
C5 C4 C12 C13 -178.6(1) no
C5 C6 C7 C8 -162.0(1) no
C5 C6 C11 C10 156.4(1) no
C5 C6 C11 C12 31.1(1) no
C5 C6 C11 C15 -80.4(1) no
C6 C5 C4 C12 18.3(2) no
C6 C7 C8 C9 59.0(2) no
C6 C11 C10 C9 -42.4(2) no
C6 C11 C12 C13 159.5(1) no
C7 C6 C11 C10 38.8(2) no
C7 C6 C11 C12 -86.5(2) no
C7 C6 C11 C15 162.0(1) no
C7 C8 C9 C10 -60.8(2) no
C8 C7 C6 C11 -47.6(2) no
C8 C9 C10 C11 53.5(2) no
C9 C10 C11 C12 74.5(2) no
C9 C10 C11 C15 -164.5(1) no
C10 C11 C12 C13 34.8(2) no
C11 C12 C13 C14 174.5(1) no
C13 C12 C11 C15 -87.9(2) no
C13 C14 O18 C19 60.6(2) no
